data_8103455
loop_
_publ_author_name
'Peters, K.'
'Popp, T.'
'Somer, M.'
'von Schnering, H.G.'

_publ_section_title
;
 Crystal structure of cesium diphosphidoborate
;
_journal_name_full 'Zeitschrift fuer Kristallographie (149,1979-)'
_journal_page_first 297
_journal_page_last 298
_journal_paper_doi 10.1524/zkri.1990.193.3-4.297
_journal_volume 193
_journal_year 1990
_chemical_formula_sum 'B Cs3 P2'
_chemical_name_systematic 'Cs3 (B P2)'
_space_group_IT_number 15
_symmetry_space_group_name_Hall '-C 2yc'
_symmetry_space_group_name_H-M 'C 1 2/c 1'
_cell_angle_alpha 90
_cell_angle_beta 109.77
_cell_angle_gamma 90
_cell_formula_units_Z 4
_cell_length_a 9.8344
_cell_length_b 9.6736
_cell_length_c 9.8592
_cell_volume 882.661
_citation_journal_id_ASTM ZEKRDZ
_cod_data_source_file boron0-1_181.cif
_cod_data_source_block B1Cs3P2
_cod_original_cell_volume 882.6613
_cod_original_formula_sum 'B1 Cs3 P2'
_cod_database_code 8103455

loop_
_symmetry_equiv_pos_as_xyz
x,y,z
-x,y,-z+1/2
-x,-y,-z
x,-y,z-1/2
x+1/2,y+1/2,z
-x+1/2,y+1/2,-z+1/2
-x+1/2,-y+1/2,-z
x+1/2,-y+1/2,z-1/2

loop_
_atom_site_label
_atom_site_type_symbol
_atom_site_fract_x
_atom_site_fract_y
_atom_site_fract_z
_atom_site_occupancy
_atom_site_U_iso_or_equiv
Cs2 Cs+1 0 0.34005 0.25 1 0.0
Cs1 Cs+1 0.20527 -0.05009 0.48071 1 0.0
B1 B+3 0 0.71279 0.25 1 0.0
P1 P-3 0.38219 0.2156 0.35176 1 0.0
